data_1564138
loop_
_publ_author_name
'Berti, Beatrice'
'Bortoluzzi, Marco'
'Ceriotti, Alessandro'
'Cesari, Cristiana'
'Femoni, Cristina'
'Carmela Iapalucci, Maria'
'Zacchini, Stefano'

_publ_section_title
;
 Further insights into platinum carbonyl Chini clusters
;
_journal_name_full 'Inorganica Chimica Acta'
_journal_page_first 119904
_journal_paper_doi 10.1016/j.ica.2020.119904
_journal_volume 512
_journal_year 2020
_chemical_formula_sum 'C72 H42 O30 P2 Pt15'
_chemical_formula_weight 4375.34
_space_group_crystal_system monoclinic
_space_group_IT_number 15
_space_group_name_Hall '-C 2yc'
_space_group_name_H-M_alt 'C 1 2/c 1'
_atom_sites_solution_hydrogens geom
_audit_creation_method SHELXL-2014/7
_cell_angle_alpha 90
_cell_angle_beta 103.531(3)
_cell_angle_gamma 90
_cell_formula_units_Z 4
_cell_length_a 16.190(2)
_cell_length_b 25.344(4)
_cell_length_c 20.940(4)
_cell_measurement_reflns_used 9854
_cell_measurement_temperature 100(2)
_cell_measurement_theta_max 28.1245
_cell_measurement_theta_min 2.261
_cell_volume 8354(2)
_computing_cell_refinement 'APEX2 (Bruker AXS, 2006)'
_computing_data_collection 'APEX2 (Bruker AXS, 2006)'
_computing_data_reduction 'SAINT (Bruker AXS, 2004)'
_computing_molecular_graphics 'SCHAKAL99 (Keller, 1999)'
_computing_publication_material 'XCIF (Bruker AXS, 2001)'
_computing_structure_refinement 'SHELXL-2014/7 (Sheldrick, 2014)'
_computing_structure_solution 'SHELXL-2014/7 (Sheldrick, 2014)'
_diffrn_ambient_temperature 100(2)
_diffrn_measured_fraction_theta_full 0.999
_diffrn_measured_fraction_theta_max 0.999
_diffrn_measurement_device_type 'CCD area detector'
_diffrn_measurement_method 'phi and omega scans'
_diffrn_radiation_monochromator graphite
_diffrn_radiation_source 'fine-focus sealed tube'
_diffrn_radiation_type MoK\a
_diffrn_radiation_wavelength 0.71073
_diffrn_reflns_av_R_equivalents 0.1262
_diffrn_reflns_av_unetI/netI 0.0879
_diffrn_reflns_Laue_measured_fraction_full 0.999
_diffrn_reflns_Laue_measured_fraction_max 0.999
_diffrn_reflns_limit_h_max 19
_diffrn_reflns_limit_h_min -19
_diffrn_reflns_limit_k_max 30
_diffrn_reflns_limit_k_min -30
_diffrn_reflns_limit_l_max 24
_diffrn_reflns_limit_l_min -24
_diffrn_reflns_number 34045
_diffrn_reflns_point_group_measured_fraction_full 0.999
_diffrn_reflns_point_group_measured_fraction_max 0.999
_diffrn_reflns_theta_full 24.999
_diffrn_reflns_theta_max 24.999
_diffrn_reflns_theta_min 1.523
_exptl_absorpt_coefficient_mu 25.122
_exptl_absorpt_correction_T_max 0.0519
_exptl_absorpt_correction_T_min 0.0003
_exptl_absorpt_correction_type empirical
_exptl_absorpt_process_details
;
 Data were corrected for Lorentz polarization and absorption
 effects (empirical absorption corrections SADABS).
 R(int) = 0.1508 (selected reflections only, before parameter refinement)
 R(int) = 0.0887 (selected reflections only, after parameter refinement)
;
_exptl_crystal_colour dark-green
_exptl_crystal_density_diffrn 3.479
_exptl_crystal_description needle
_exptl_crystal_F_000 7656
_exptl_crystal_size_max 0.220
_exptl_crystal_size_mid 0.200
_exptl_crystal_size_min 0.120
_refine_diff_density_max 4.795
_refine_diff_density_min -4.456
_refine_diff_density_rms 0.733
_refine_ls_extinction_coef .
_refine_ls_extinction_method none
_refine_ls_goodness_of_fit_ref 1.034
_refine_ls_hydrogen_treatment constr
_refine_ls_matrix_type full
_refine_ls_number_parameters 539
_refine_ls_number_reflns 7354
_refine_ls_number_restraints 319
_refine_ls_restrained_S_all 1.015
_refine_ls_R_factor_all 0.1527
_refine_ls_R_factor_gt 0.0962
_refine_ls_shift/su_max 0.000
_refine_ls_shift/su_mean 0.000
_refine_ls_structure_factor_coef Fsqd
_refine_ls_weighting_details 'w=1/[\s^2^(Fo^2^)+(0.1411P)^2^+2184.1121P] where P=(Fo^2^+2Fc^2^)/3'
_refine_ls_weighting_scheme calc
_refine_ls_wR_factor_gt 0.2495
_refine_ls_wR_factor_ref 0.2930
_reflns_Friedel_coverage 0.000
_reflns_Friedel_fraction_full .
_reflns_Friedel_fraction_max .
_reflns_number_gt 4424
_reflns_number_total 7354
_reflns_threshold_expression 'I > 2\s(I)'
_cod_data_source_file 2.cif
_cod_data_source_block 2
_cod_original_sg_symbol_H-M 'C 2/c'
_cod_database_code 1564138
_shelx_shelxl_version_number 2014/7
_shelx_space_group_comment
;
The symmetry employed for this shelxl refinement is uniquely defined
by the following loop, which should always be used as a source of
symmetry information in preference to the above space-group names.
They are only intended as comments.
;
_shelx_estimated_absorpt_t_min 0.072
_shelx_estimated_absorpt_t_max 0.152

loop_
_space_group_symop_operation_xyz
'x, y, z'
'-x, y, -z+1/2'
'x+1/2, y+1/2, z'
'-x+1/2, y+1/2, -z+1/2'
'-x, -y, -z'
'x, -y, z-1/2'
'-x+1/2, -y+1/2, -z'
'x+1/2, -y+1/2, z-1/2'

loop_
_atom_site_label
_atom_site_type_symbol
_atom_site_fract_x
_atom_site_fract_y
_atom_site_fract_z
_atom_site_U_iso_or_equiv
_atom_site_adp_type
_atom_site_occupancy
_atom_site_site_symmetry_order
_atom_site_calc_flag
_atom_site_refinement_flags_posn
_atom_site_refinement_flags_adp
_atom_site_refinement_flags_occupancy
_atom_site_disorder_assembly
_atom_site_disorder_group
C1 C 0.426(2) 0.5289(15) 0.2939(18) 0.029(8) Uani 1 1 d . U . . .
C2 C 0.404(2) 0.4095(15) 0.2547(19) 0.029(8) Uani 1 1 d . U . . .
C3 C 0.344(2) 0.3268(12) 0.1622(14) 0.014(6) Uani 1 1 d . U . . .
C4 C 0.283(2) 0.4113(14) 0.0643(18) 0.024(8) Uani 1 1 d . U . . .
C5 C 0.2641(18) 0.5234(11) 0.0164(14) 0.011(6) Uani 1 1 d . U . . .
C6 C 0.346(3) 0.541(2) 0.158(2) 0.045(11) Uani 1 1 d . U . . .
C7 C 0.088(2) 0.5286(13) 0.0692(16) 0.019(7) Uani 1 1 d . U . . .
C8 C 0.1151(18) 0.4118(12) 0.1144(15) 0.013(6) Uani 1 1 d . U . . .
C9 C 0.178(2) 0.3288(16) 0.2182(18) 0.029(8) Uani 1 1 d . U . . .
C10 C 0.2351(18) 0.4141(12) 0.3110(14) 0.011(6) Uani 1 1 d . U . . .
C11 C 0.254(2) 0.5329(15) 0.3488(19) 0.030(8) Uani 1 1 d . U . . .
C12 C 0.171(2) 0.5464(15) 0.2074(16) 0.023(7) Uani 1 1 d . U . . .
C13 C 0.0000 0.554(3) 0.2500 0.041(15) Uani 1 2 d S TU P . .
C14 C 0.0818(18) 0.5202(11) 0.3876(14) 0.009(6) Uani 1 1 d . U . . .
C15 C 0.060(2) 0.4037(13) 0.3485(16) 0.020(7) Uani 1 1 d . U . . .
C16 C 0.0000 0.3180(16) 0.2500 0.009(8) Uani 1 2 d S TU P . .
C101 C 0.523(2) 0.6210(13) 0.5381(16) 0.020(7) Uani 1 1 d . U . . .
H10A H 0.5782 0.6171 0.5703 0.024 Uiso 1 1 calc R U . . .
H10B H 0.4775 0.6203 0.5624 0.024 Uiso 1 1 calc R U . . .
C102 C 0.511(2) 0.5749(14) 0.4891(16) 0.025(8) Uani 1 1 d . U . . .
H10C H 0.4559 0.5794 0.4567 0.030 Uiso 1 1 calc R U . . .
H10D H 0.5566 0.5759 0.4650 0.030 Uiso 1 1 calc R U . . .
C103 C 0.512(2) 0.5225(14) 0.5220(17) 0.024(8) Uani 1 1 d . U . . .
H10E H 0.5696 0.5163 0.5495 0.029 Uiso 1 1 calc R U . . .
H10F H 0.4725 0.5240 0.5517 0.029 Uiso 1 1 calc R U . . .
C104 C 0.613(2) 0.6940(17) 0.461(2) 0.038(10) Uani 1 1 d . U . . .
C105 C 0.686(2) 0.6608(16) 0.4897(18) 0.033(9) Uani 1 1 d . U . . .
H105 H 0.6835 0.6351 0.5223 0.039 Uiso 1 1 calc R U . . .
C106 C 0.758(3) 0.6692(17) 0.466(2) 0.041(10) Uani 1 1 d . U . . .
H106 H 0.8076 0.6486 0.4828 0.050 Uiso 1 1 calc R U . . .
C107 C 0.759(3) 0.7055(19) 0.421(2) 0.048(11) Uani 1 1 d . U . . .
H107 H 0.8096 0.7111 0.4060 0.058 Uiso 1 1 calc R U . . .
C108 C 0.685(4) 0.736(2) 0.394(3) 0.070(16) Uani 1 1 d . U . . .
H108 H 0.6856 0.7604 0.3593 0.084 Uiso 1 1 calc R U . . .
C109 C 0.616(3) 0.7319(17) 0.417(2) 0.038(10) Uani 1 1 d . U . . .
H109 H 0.5692 0.7551 0.4030 0.046 Uiso 1 1 calc R U . . .
C110 C 0.518(2) 0.7351(14) 0.5515(17) 0.025(8) Uani 1 1 d . U . . .
C111 C 0.548(2) 0.7294(17) 0.6205(18) 0.032(9) Uani 1 1 d . U . . .
H111 H 0.5701 0.6960 0.6370 0.038 Uiso 1 1 calc R U . . .
C112 C 0.548(2) 0.7675(16) 0.6632(19) 0.032(9) Uani 1 1 d . U . . .
H112 H 0.5685 0.7601 0.7086 0.039 Uiso 1 1 calc R U . . .
C113 C 0.519(3) 0.817(2) 0.645(2) 0.053(12) Uani 1 1 d . U . . .
H113 H 0.5202 0.8454 0.6753 0.064 Uiso 1 1 calc R U . . .
C114 C 0.486(3) 0.823(2) 0.575(3) 0.056(13) Uani 1 1 d . U . . .
H114 H 0.4624 0.8563 0.5594 0.067 Uiso 1 1 calc R U . . .
C115 C 0.485(2) 0.7855(16) 0.5285(19) 0.032(9) Uani 1 1 d . U . . .
H115 H 0.4634 0.7924 0.4831 0.038 Uiso 1 1 calc R U . . .
C116 C 0.428(2) 0.6854(15) 0.4281(18) 0.032(9) Uani 1 1 d . U . . .
C117 C 0.349(2) 0.6953(15) 0.4432(18) 0.029(8) Uani 1 1 d . U . . .
H117 H 0.3455 0.7049 0.4864 0.034 Uiso 1 1 calc R U . . .
C118 C 0.279(3) 0.6910(18) 0.396(2) 0.045(11) Uani 1 1 d . U . . .
H118 H 0.2250 0.6976 0.4046 0.054 Uiso 1 1 calc R U . . .
C119 C 0.284(3) 0.6770(19) 0.332(2) 0.051(12) Uani 1 1 d . U . . .
H119 H 0.2334 0.6759 0.2987 0.061 Uiso 1 1 calc R U . . .
C120 C 0.360(3) 0.6648(18) 0.317(2) 0.045(11) Uani 1 1 d . U . . .
H120 H 0.3611 0.6542 0.2735 0.054 Uiso 1 1 calc R U . . .
C121 C 0.432(3) 0.668(2) 0.365(2) 0.052(12) Uani 1 1 d . U . . .
H121 H 0.4846 0.6591 0.3558 0.063 Uiso 1 1 calc R U . . .
O1 O 0.4636(16) 0.5502(12) 0.3387(13) 0.036(7) Uani 1 1 d . U . . .
O2 O 0.4407(16) 0.3881(11) 0.3011(12) 0.034(6) Uani 1 1 d . U . . .
O3 O 0.3602(17) 0.2826(12) 0.1621(15) 0.044(7) Uani 1 1 d . U . . .
O4 O 0.266(2) 0.3876(13) 0.0132(14) 0.051(8) Uani 1 1 d . U . . .
O5 O 0.2459(17) 0.5449(11) -0.0328(13) 0.039(7) Uani 1 1 d . U . . .
O6 O 0.3621(16) 0.5912(11) 0.1527(12) 0.035(6) Uani 1 1 d . U . . .
O7 O 0.0680(16) 0.5486(12) 0.0214(14) 0.039(7) Uani 1 1 d . U . . .
O8 O 0.0897(17) 0.3861(13) 0.0661(13) 0.042(7) Uani 1 1 d . U . . .
O9 O 0.196(2) 0.2842(14) 0.2292(19) 0.066(9) Uani 1 1 d . U . . .
O10 O 0.2755(16) 0.3911(11) 0.3550(13) 0.034(6) Uani 1 1 d . U . . .
O11 O 0.2904(17) 0.5559(13) 0.3927(14) 0.043(7) Uani 1 1 d . U . . .
O12 O 0.1740(14) 0.5963(11) 0.1998(11) 0.027(6) Uani 1 1 d . U . . .
O13 O 0.0000 0.5924(17) 0.2500 0.029(8) Uani 1 2 d S TU P . .
O14 O 0.1076(18) 0.5462(13) 0.4336(14) 0.048(8) Uani 1 1 d . U . . .
O15 O 0.0941(16) 0.3787(11) 0.3967(13) 0.038(7) Uani 1 1 d . U . . .
O16 O 0.0000 0.2751(17) 0.2500 0.045(10) Uani 1 2 d S TU P . .
P1 P 0.5205(6) 0.6843(4) 0.4948(4) 0.030(2) Uani 1 1 d . . . . .
Pt1 Pt 0.36664(8) 0.48709(7) 0.22421(7) 0.0288(4) Uani 1 1 d . . . . .
Pt2 Pt 0.33003(8) 0.39618(7) 0.16154(7) 0.0304(4) Uani 1 1 d . . . . .
Pt3 Pt 0.29315(8) 0.48693(7) 0.09692(7) 0.0287(4) Uani 1 1 d . . . . .
Pt4 Pt 0.12831(8) 0.48796(7) 0.14620(6) 0.0273(4) Uani 1 1 d . . . . .
Pt5 Pt 0.16776(9) 0.39921(7) 0.21367(7) 0.0277(4) Uani 1 1 d . . . . .
Pt6 Pt 0.20423(8) 0.49129(7) 0.27390(6) 0.0258(4) Uani 1 1 d . . . . .
Pt7 Pt 0.03815(8) 0.48029(6) 0.31365(6) 0.0242(4) Uani 1 1 d . . . . .
Pt8 Pt 0.0000 0.38948(9) 0.2500 0.0254(5) Uani 1 2 d S T P . .

loop_
_atom_site_aniso_label
_atom_site_aniso_U_11
_atom_site_aniso_U_22
_atom_site_aniso_U_33
_atom_site_aniso_U_23
_atom_site_aniso_U_13
_atom_site_aniso_U_12
C1 0.037(12) 0.028(12) 0.024(11) 0.005(9) 0.009(9) 0.006(9)
C2 0.030(11) 0.026(12) 0.032(12) 0.003(9) 0.010(9) -0.007(9)
C3 0.022(10) 0.010(10) 0.010(10) -0.001(8) 0.002(8) -0.003(8)
C4 0.024(11) 0.017(11) 0.033(11) -0.003(9) 0.008(9) 0.014(8)
C5 0.014(9) 0.004(9) 0.013(10) -0.004(8) 0.001(8) -0.002(8)
C6 0.041(13) 0.053(14) 0.041(13) -0.006(9) 0.009(9) 0.005(9)
C7 0.022(8) 0.018(8) 0.018(8) 0.001(5) 0.003(5) 0.000(5)
C8 0.013(7) 0.010(8) 0.015(8) 0.000(5) 0.003(5) 0.004(5)
C9 0.030(9) 0.030(8) 0.029(9) -0.005(5) 0.009(5) 0.001(5)
C10 0.010(7) 0.009(7) 0.013(7) -0.002(5) 0.001(5) -0.001(5)
C11 0.034(12) 0.026(12) 0.031(12) 0.000(9) 0.013(9) 0.006(9)
C12 0.021(10) 0.030(11) 0.017(10) 0.000(9) 0.004(8) -0.003(9)
C13 0.036(17) 0.045(17) 0.044(17) 0.000 0.009(10) 0.000
C14 0.009(7) 0.006(7) 0.010(7) 0.000(5) 0.000(5) 0.000(5)
C15 0.026(11) 0.015(10) 0.022(11) -0.005(8) 0.010(8) -0.003(8)
C16 0.012(11) 0.008(12) 0.007(11) 0.000 0.000(9) 0.000
C101 0.018(10) 0.023(11) 0.018(10) 0.003(8) 0.004(8) 0.002(8)
C102 0.027(11) 0.029(11) 0.017(10) -0.001(9) 0.005(8) 0.003(9)
C103 0.023(11) 0.028(11) 0.021(11) 0.004(9) 0.002(8) -0.001(9)
C104 0.032(12) 0.039(13) 0.041(12) -0.004(9) 0.007(9) 0.005(9)
C105 0.038(12) 0.036(12) 0.025(11) -0.005(9) 0.008(9) 0.001(9)
C106 0.036(13) 0.039(13) 0.048(13) 0.002(9) 0.009(9) -0.003(9)
C107 0.048(14) 0.050(14) 0.047(14) -0.001(9) 0.014(9) -0.005(9)
C108 0.070(17) 0.072(18) 0.070(18) 0.002(10) 0.018(10) -0.001(10)
C109 0.039(12) 0.038(13) 0.038(12) 0.002(9) 0.010(9) -0.002(9)
C110 0.026(11) 0.026(11) 0.025(11) 0.005(9) 0.007(8) -0.003(9)
C111 0.031(12) 0.038(12) 0.028(12) 0.000(9) 0.008(9) -0.001(9)
C112 0.035(12) 0.036(12) 0.031(12) -0.011(9) 0.015(9) 0.002(9)
C113 0.054(15) 0.058(15) 0.048(14) -0.005(10) 0.013(10) 0.005(10)
C114 0.055(15) 0.050(15) 0.061(15) -0.002(10) 0.012(10) 0.004(10)
C115 0.035(12) 0.034(12) 0.029(12) -0.003(9) 0.010(9) 0.006(9)
C116 0.035(12) 0.029(12) 0.030(12) 0.003(9) 0.006(9) 0.000(9)
C117 0.030(11) 0.027(12) 0.029(11) -0.001(9) 0.007(9) -0.003(9)
C118 0.044(13) 0.048(14) 0.043(13) 0.005(9) 0.010(9) 0.001(9)
C119 0.052(14) 0.052(15) 0.046(14) 0.003(9) 0.007(9) 0.001(9)
C120 0.048(13) 0.043(14) 0.040(13) -0.001(9) 0.005(9) 0.000(9)
C121 0.052(15) 0.054(15) 0.049(14) -0.002(10) 0.009(10) 0.001(10)
O1 0.033(12) 0.045(14) 0.034(13) -0.016(11) 0.014(11) -0.006(11)
O2 0.030(12) 0.040(13) 0.025(12) 0.004(11) -0.009(10) 0.010(11)
O3 0.032(12) 0.042(14) 0.057(15) 0.001(12) 0.008(11) 0.001(11)
O4 0.069(16) 0.054(15) 0.037(13) -0.013(12) 0.022(12) -0.001(13)
O5 0.044(13) 0.038(13) 0.033(13) 0.004(11) 0.005(11) -0.009(11)
O6 0.036(12) 0.047(14) 0.020(11) 0.002(10) 0.002(10) 0.024(11)
O7 0.031(12) 0.048(14) 0.040(13) -0.011(12) 0.013(11) 0.002(11)
O8 0.039(13) 0.060(15) 0.031(12) -0.017(12) 0.015(11) 0.001(12)
O9 0.071(16) 0.045(11) 0.088(18) -0.002(14) 0.030(14) 0.006(13)
O10 0.026(11) 0.035(13) 0.037(13) -0.004(11) -0.001(10) 0.001(10)
O11 0.038(13) 0.058(15) 0.036(13) -0.007(12) 0.014(11) -0.022(12)
O12 0.024(9) 0.042(10) 0.017(8) 0.001(8) 0.012(7) 0.001(8)
O13 0.017(13) 0.052(18) 0.023(14) 0.000 0.017(12) 0.000
O14 0.039(13) 0.066(16) 0.043(14) -0.002(13) 0.015(11) 0.004(12)
O15 0.032(12) 0.041(14) 0.034(13) 0.007(11) -0.007(10) -0.003(11)
O16 0.050(17) 0.043(18) 0.040(17) 0.000 0.008(14) 0.000
P1 0.027(5) 0.047(6) 0.012(4) 0.005(4) -0.002(4) 0.001(5)
Pt1 0.0170(7) 0.0540(11) 0.0157(7) 0.0026(7) 0.0045(5) 0.0002(7)
Pt2 0.0172(7) 0.0509(10) 0.0230(8) 0.0034(7) 0.0044(6) 0.0005(7)
Pt3 0.0177(7) 0.0523(10) 0.0162(7) 0.0020(6) 0.0042(5) 0.0024(6)
Pt4 0.0160(7) 0.0516(10) 0.0148(7) -0.0015(6) 0.0044(5) 0.0006(6)
Pt5 0.0219(7) 0.0467(10) 0.0164(7) -0.0040(7) 0.0080(5) -0.0006(7)
Pt6 0.0160(7) 0.0480(10) 0.0137(7) -0.0020(6) 0.0041(5) 0.0013(6)
Pt7 0.0155(7) 0.0454(9) 0.0123(7) 0.0003(6) 0.0045(5) 0.0005(6)
Pt8 0.0180(9) 0.0455(13) 0.0129(9) 0.000 0.0042(7) 0.000

loop_
_atom_type_symbol
_atom_type_description
_atom_type_scat_dispersion_real
_atom_type_scat_dispersion_imag
_atom_type_scat_source
C C 0.0033 0.0016 'International Tables Vol C Tables 4.2.6.8 and 6.1.1.4'
H H 0.0000 0.0000 'International Tables Vol C Tables 4.2.6.8 and 6.1.1.4'
O O 0.0106 0.0060 'International Tables Vol C Tables 4.2.6.8 and 6.1.1.4'
P P 0.1023 0.0942 'International Tables Vol C Tables 4.2.6.8 and 6.1.1.4'
Pt Pt -1.7033 8.3905 'International Tables Vol C Tables 4.2.6.8 and 6.1.1.4'

loop_
_geom_angle_atom_site_label_1
_geom_angle_atom_site_label_2
_geom_angle_atom_site_label_3
_geom_angle
_geom_angle_site_symmetry_1
_geom_angle_site_symmetry_3
O1 C1 Pt1 174(3) . .
O2 C2 Pt2 142(3) . .
O2 C2 Pt1 139(3) . .
Pt2 C2 Pt1 78.8(14) . .
O3 C3 Pt2 174(3) . .
O4 C4 Pt3 139(3) . .
O4 C4 Pt2 139(3) . .
Pt3 C4 Pt2 81.9(13) . .
O5 C5 Pt3 179(3) . .
O6 C6 Pt1 138(3) . .
O6 C6 Pt3 134(3) . .
Pt1 C6 Pt3 87(2) . .
O7 C7 Pt4 173(3) . .
O8 C8 Pt4 142(3) . .
O8 C8 Pt5 138(3) . .
Pt4 C8 Pt5 80.3(11) . .
O9 C9 Pt5 170(4) . .
O10 C10 Pt5 138(2) . .
O10 C10 Pt6 143(2) . .
Pt5 C10 Pt6 77.7(10) . .
O11 C11 Pt6 174(3) . .
O12 C12 Pt6 142(3) . .
O12 C12 Pt4 133(3) . .
Pt6 C12 Pt4 85.6(15) . .
O13 C13 Pt7 144.6(10) . 2
O13 C13 Pt7 144.6(10) . .
Pt7 C13 Pt7 71(2) 2 .
O14 C14 Pt7 178(3) . .
O15 C15 Pt7 142(3) . .
O15 C15 Pt8 138(3) . .
Pt7 C15 Pt8 79.2(12) . .
O16 C16 Pt8 180.0 . .
C102 C101 P1 110(2) . .
C102 C101 H10A 109.6 . .
P1 C101 H10A 109.6 . .
C102 C101 H10B 109.6 . .
P1 C101 H10B 109.6 . .
H10A C101 H10B 108.1 . .
C103 C102 C101 112(3) . .
C103 C102 H10C 109.1 . .
C101 C102 H10C 109.1 . .
C103 C102 H10D 109.1 . .
C101 C102 H10D 109.1 . .
H10C C102 H10D 107.9 . .
C103 C103 C102 115(4) 5_666 .
C103 C103 H10E 108.4 5_666 .
C102 C103 H10E 108.4 . .
C103 C103 H10F 108.4 5_666 .
C102 C103 H10F 108.4 . .
H10E C103 H10F 107.5 . .
C109 C104 C105 123(4) . .
C109 C104 P1 122(3) . .
C105 C104 P1 115(3) . .
C106 C105 C104 115(4) . .
C106 C105 H105 122.3 . .
C104 C105 H105 122.3 . .
C107 C106 C105 121(4) . .
C107 C106 H106 119.6 . .
C105 C106 H106 119.6 . .
C106 C107 C108 121(5) . .
C106 C107 H107 119.6 . .
C108 C107 H107 119.6 . .
C109 C108 C107 121(5) . .
C109 C108 H108 119.7 . .
C107 C108 H108 119.7 . .
C108 C109 C104 119(5) . .
C108 C109 H109 120.7 . .
C104 C109 H109 120.7 . .
C111 C110 C115 117(3) . .
C111 C110 P1 124(3) . .
C115 C110 P1 120(3) . .
C112 C111 C110 124(4) . .
C112 C111 H111 117.9 . .
C110 C111 H111 117.9 . .
C111 C112 C113 123(4) . .
C111 C112 H112 118.6 . .
C113 C112 H112 118.6 . .
C112 C113 C114 113(4) . .
C112 C113 H113 123.4 . .
C114 C113 H113 123.4 . .
C115 C114 C113 126(5) . .
C115 C114 H114 116.8 . .
C113 C114 H114 116.8 . .
C114 C115 C110 117(4) . .
C114 C115 H115 121.7 . .
C110 C115 H115 121.7 . .
C121 C116 C117 120(4) . .
C121 C116 P1 121(3) . .
C117 C116 P1 118(3) . .
C118 C117 C116 118(4) . .
C118 C117 H117 120.8 . .
C116 C117 H117 120.8 . .
C117 C118 C119 120(4) . .
C117 C118 H118 119.8 . .
C119 C118 H118 119.8 . .
C120 C119 C118 123(4) . .
C120 C119 H119 118.7 . .
C118 C119 H119 118.7 . .
C121 C120 C119 118(4) . .
C121 C120 H120 121.0 . .
C119 C120 H120 121.0 . .
C120 C121 C116 120(4) . .
C120 C121 H121 119.9 . .
C116 C121 H121 119.9 . .
C110 P1 C116 111.6(18) . .
C110 P1 C104 108.3(18) . .
C116 P1 C104 108.1(18) . .
C110 P1 C101 107.8(16) . .
C116 P1 C101 108.4(17) . .
C104 P1 C101 112.6(18) . .
C1 Pt1 C6 97.7(18) . .
C1 Pt1 C2 103.4(15) . .
C6 Pt1 C2 150.2(17) . .
C1 Pt1 Pt2 152.9(11) . .
C6 Pt1 Pt2 106.0(14) . .
C2 Pt1 Pt2 49.8(11) . .
C1 Pt1 Pt3 144.1(11) . .
C6 Pt1 Pt3 46.4(14) . .
C2 Pt1 Pt3 109.4(11) . .
Pt2 Pt1 Pt3 60.34(6) . .
C1 Pt1 Pt6 92.5(11) . .
C6 Pt1 Pt6 102.0(13) . .
C2 Pt1 Pt6 97.9(9) . .
Pt2 Pt1 Pt6 95.08(6) . .
Pt3 Pt1 Pt6 97.08(6) . .
C3 Pt2 C4 102.2(14) . .
C3 Pt2 C2 96.3(15) . .
C4 Pt2 C2 156.1(14) . .
C3 Pt2 Pt1 147.7(10) . .
C4 Pt2 Pt1 108.7(10) . .
C2 Pt2 Pt1 51.4(11) . .
C3 Pt2 Pt3 150.8(9) . .
C4 Pt2 Pt3 48.9(10) . .
C2 Pt2 Pt3 110.5(11) . .
Pt1 Pt2 Pt3 59.89(6) . .
C3 Pt2 Pt5 98.2(10) . .
C4 Pt2 Pt5 101.3(9) . .
C2 Pt2 Pt5 90.8(10) . .
Pt1 Pt2 Pt5 85.01(6) . .
Pt3 Pt2 Pt5 92.88(6) . .
C5 Pt3 C6 103.1(17) . .
C5 Pt3 C4 100.3(13) . .
C6 Pt3 C4 151.6(17) . .
C5 Pt3 Pt1 149.1(9) . .
C6 Pt3 Pt1 46.1(14) . .
C4 Pt3 Pt1 108.8(10) . .
C5 Pt3 Pt2 149.1(9) . .
C6 Pt3 Pt2 105.1(14) . .
C4 Pt3 Pt2 49.2(10) . .
Pt1 Pt3 Pt2 59.77(6) . .
C5 Pt3 Pt4 104.0(9) . .
C6 Pt3 Pt4 93.4(13) . .
C4 Pt3 Pt4 96.3(10) . .
Pt1 Pt3 Pt4 83.30(5) . .
Pt2 Pt3 Pt4 86.90(6) . .
C7 Pt4 C12 98.3(14) . .
C7 Pt4 C8 104.3(13) . .
C12 Pt4 C8 156.5(13) . .
C7 Pt4 Pt5 154.8(10) . .
C12 Pt4 Pt5 106.6(10) . .
C8 Pt4 Pt5 50.6(8) . .
C7 Pt4 Pt6 145.2(10) . .
C12 Pt4 Pt6 46.9(10) . .
C8 Pt4 Pt6 110.3(8) . .
Pt5 Pt4 Pt6 59.77(6) . .
C7 Pt4 Pt7 96.8(10) . 2
C12 Pt4 Pt7 93.9(9) . 2
C8 Pt4 Pt7 89.9(8) . 2
Pt5 Pt4 Pt7 85.19(6) . 2
Pt6 Pt4 Pt7 87.41(5) . 2
C7 Pt4 Pt3 82.7(10) . .
C12 Pt4 Pt3 91.3(9) . .
C8 Pt4 Pt3 85.1(8) . .
Pt5 Pt4 Pt3 92.97(6) . .
Pt6 Pt4 Pt3 95.97(5) . .
Pt7 Pt4 Pt3 174.71(7) 2 .
C9 Pt5 C8 102.5(15) . .
C9 Pt5 C10 96.1(15) . .
C8 Pt5 C10 159.6(12) . .
C9 Pt5 Pt6 147.4(12) . .
C8 Pt5 Pt6 109.5(8) . .
C10 Pt5 Pt6 51.3(8) . .
C9 Pt5 Pt4 151.6(12) . .
C8 Pt5 Pt4 49.2(8) . .
C10 Pt5 Pt4 111.6(8) . .
Pt6 Pt5 Pt4 60.43(6) . .
C9 Pt5 Pt8 89.2(11) . .
C8 Pt5 Pt8 94.7(8) . .
C10 Pt5 Pt8 93.7(8) . .
Pt6 Pt5 Pt8 93.78(6) . .
Pt4 Pt5 Pt8 94.90(6) . .
C9 Pt5 Pt2 85.1(11) . .
C8 Pt5 Pt2 80.4(8) . .
C10 Pt5 Pt2 93.2(8) . .
Pt6 Pt5 Pt2 94.43(6) . .
Pt4 Pt5 Pt2 87.21(6) . .
Pt8 Pt5 Pt2 171.50(7) . .
C11 Pt6 C12 100.5(15) . .
C11 Pt6 C10 101.0(14) . .
C12 Pt6 C10 157.1(13) . .
C11 Pt6 Pt5 152.0(12) . .
C12 Pt6 Pt5 107.2(10) . .
C10 Pt6 Pt5 50.9(8) . .
C11 Pt6 Pt4 148.1(12) . .
C12 Pt6 Pt4 47.5(10) . .
C10 Pt6 Pt4 110.6(8) . .
Pt5 Pt6 Pt4 59.80(6) . .
C11 Pt6 Pt7 93.3(11) . .
C12 Pt6 Pt7 98.6(10) . .
C10 Pt6 Pt7 87.8(8) . .
Pt5 Pt6 Pt7 86.33(6) . .
Pt4 Pt6 Pt7 92.43(5) . .
C11 Pt6 Pt1 93.8(11) . .
C12 Pt6 Pt1 84.0(10) . .
C10 Pt6 Pt1 86.8(8) . .
Pt5 Pt6 Pt1 85.46(6) . .
Pt4 Pt6 Pt1 83.61(5) . .
Pt7 Pt6 Pt1 171.79(7) . .
C14 Pt7 C15 102.6(13) . .
C14 Pt7 C13 92.2(13) . .
C15 Pt7 C13 165.2(14) . .
C14 Pt7 Pt8 153.3(9) . .
C15 Pt7 Pt8 50.7(9) . .
C13 Pt7 Pt8 114.5(10) . .
C14 Pt7 Pt7 146.7(9) . 2
C15 Pt7 Pt7 110.6(9) . 2
C13 Pt7 Pt7 54.6(10) . 2
Pt8 Pt7 Pt7 59.95(4) . 2
C14 Pt7 Pt6 89.4(9) . .
C15 Pt7 Pt6 95.5(9) . .
C13 Pt7 Pt6 84.28(5) . .
Pt8 Pt7 Pt6 93.40(5) . .
Pt7 Pt7 Pt6 87.61(6) 2 .
C14 Pt7 Pt4 85.5(9) . 2
C15 Pt7 Pt4 93.0(9) . 2
C13 Pt7 Pt4 88.43(9) . 2
Pt8 Pt7 Pt4 94.46(5) . 2
Pt7 Pt7 Pt4 92.50(7) 2 2
Pt6 Pt7 Pt4 170.97(7) . 2
C16 Pt8 C15 99.9(9) . .
C16 Pt8 C15 99.9(9) . 2
C15 Pt8 C15 160.2(18) . 2
C16 Pt8 Pt7 149.95(4) . 2
C15 Pt8 Pt7 110.2(9) . 2
C15 Pt8 Pt7 50.1(9) 2 2
C16 Pt8 Pt7 149.95(4) . .
C15 Pt8 Pt7 50.1(9) . .
C15 Pt8 Pt7 110.2(9) 2 .
Pt7 Pt8 Pt7 60.10(8) 2 .
C16 Pt8 Pt5 94.72(5) . 2
C15 Pt8 Pt5 88.5(9) . 2
C15 Pt8 Pt5 89.9(9) 2 2
Pt7 Pt8 Pt5 86.45(6) 2 2
Pt7 Pt8 Pt5 85.38(6) . 2
C16 Pt8 Pt5 94.72(5) . .
C15 Pt8 Pt5 89.9(9) . .
C15 Pt8 Pt5 88.5(9) 2 .
Pt7 Pt8 Pt5 85.39(6) 2 .
Pt7 Pt8 Pt5 86.45(6) . .
Pt5 Pt8 Pt5 170.56(11) 2 .

loop_
_geom_bond_atom_site_label_1
_geom_bond_atom_site_label_2
_geom_bond_distance
_geom_bond_site_symmetry_2
C1 O1 1.13(4) .
C1 Pt1 1.88(4) .
C2 O2 1.15(4) .
C2 Pt2 2.06(4) .
C2 Pt1 2.11(4) .
C3 O3 1.15(4) .
C3 Pt2 1.77(3) .
C4 O4 1.20(4) .
C4 Pt3 2.03(3) .
C4 Pt2 2.04(4) .
C5 O5 1.14(4) .
C5 Pt3 1.88(3) .
C6 O6 1.32(5) .
C6 Pt1 1.91(5) .
C6 Pt3 1.92(5) .
C7 O7 1.10(4) .
C7 Pt4 1.90(3) .
C8 O8 1.19(4) .
C8 Pt4 2.04(3) .
C8 Pt5 2.08(3) .
C9 O9 1.18(5) .
C9 Pt5 1.79(4) .
C10 O10 1.16(4) .
C10 Pt5 2.11(3) .
C10 Pt6 2.12(3) .
C11 O11 1.13(4) .
C11 Pt6 1.91(4) .
C12 O12 1.28(4) .
C12 Pt6 1.96(4) .
C12 Pt4 1.98(4) .
C13 O13 0.97(7) .
C13 Pt7 2.30(6) 2
C13 Pt7 2.30(6) .
C14 O14 1.16(4) .
C14 Pt7 1.85(3) .
C15 O15 1.21(4) .
C15 Pt7 2.08(3) .
C15 Pt8 2.09(3) .
C16 O16 1.09(6) .
C16 Pt8 1.81(4) .
C101 C102 1.54(5) .
C101 P1 1.84(3) .
C101 H10A 0.9900 .
C101 H10B 0.9900 .
C102 C103 1.50(5) .
C102 H10C 0.9900 .
C102 H10D 0.9900 .
C103 C103 1.46(7) 5_666
C103 H10E 0.9900 .
C103 H10F 0.9900 .
C104 C109 1.33(6) .
C104 C105 1.45(6) .
C104 P1 1.82(4) .
C105 C106 1.39(5) .
C105 H105 0.9500 .
C106 C107 1.32(6) .
C106 H106 0.9500 .
C107 C108 1.43(7) .
C107 H107 0.9500 .
C108 C109 1.33(7) .
C108 H108 0.9500 .
C109 H109 0.9500 .
C110 C111 1.42(5) .
C110 C115 1.43(5) .
C110 P1 1.76(4) .
C111 C112 1.32(5) .
C111 H111 0.9500 .
C112 C113 1.37(6) .
C112 H112 0.9500 .
C113 C114 1.45(7) .
C113 H113 0.9500 .
C114 C115 1.35(6) .
C114 H114 0.9500 .
C115 H115 0.9500 .
C116 C121 1.41(6) .
C116 C117 1.41(5) .
C116 P1 1.79(4) .
C117 C118 1.32(6) .
C117 H117 0.9500 .
C118 C119 1.39(6) .
C118 H118 0.9500 .
C119 C120 1.37(6) .
C119 H119 0.9500 .
C120 C121 1.35(6) .
C120 H120 0.9500 .
C121 H121 0.9500 .
Pt1 Pt2 2.649(2) .
Pt1 Pt3 2.653(2) .
Pt1 Pt6 3.0475(18) .
Pt2 Pt3 2.665(2) .
Pt2 Pt5 3.0727(19) .
Pt3 Pt4 3.0783(18) .
Pt4 Pt5 2.654(2) .
Pt4 Pt6 2.6703(19) .
Pt4 Pt7 3.0113(18) 2
Pt5 Pt6 2.653(2) .
Pt5 Pt8 2.9972(14) .
Pt6 Pt7 3.0080(18) .
Pt7 Pt8 2.659(3) .
Pt7 Pt7 2.663(3) 2
Pt7 Pt4 3.0112(18) 2
Pt8 C15 2.09(3) 2
Pt8 Pt7 2.659(3) 2
Pt8 Pt5 2.9971(14) 2
